data_7131090
loop_
_publ_author_name
'Toda, Yasunori'
'Kooguchi, Airi'
'Sukegawa, Kimiya'
'Kikuchi, Ayaka'
'Suga, Hiroyuki'

_publ_section_title
;
 Ring-fused hexahydro-1,2,4,5-tetrazines: synthesis, structure, and
 mechanistic studies on isolable rotational isomers.
;
_journal_issue 6
_journal_name_full 'Chemical communications (Cambridge, England)'
_journal_page_first 700
_journal_page_last 703
_journal_paper_doi 10.1039/d2cc06170h
_journal_volume 59
_journal_year 2023
_chemical_formula_sum 'C76 H72 N8 O4'
_chemical_formula_weight 1161.41
_space_group_crystal_system monoclinic
_space_group_IT_number 15
_space_group_name_Hall '-C 2yc'
_space_group_name_H-M_alt 'C 1 2/c 1'
_atom_sites_solution_hydrogens geom
_audit_update_record
;
2022-11-01 deposited with the CCDC.	2022-12-12 downloaded from the CCDC.
;
_cell_angle_alpha 90
_cell_angle_beta 110.356(3)
_cell_angle_gamma 90
_cell_formula_units_Z 4
_cell_length_a 25.3011(11)
_cell_length_b 13.3310(5)
_cell_length_c 22.1748(9)
_cell_measurement_reflns_used 5941
_cell_measurement_temperature 93.(2)
_cell_measurement_theta_max 21.8837
_cell_measurement_theta_min 2.3958
_cell_volume 7012.2(5)
_computing_cell_refinement 'SAINT V8.40B (Bruker AXS LLC, 2019)'
_computing_data_collection 'Bruker Instrument Service v2010.11.0.0'
_computing_data_reduction 'SAINT V8.40B (Bruker AXS LLC, 2019)'
_computing_molecular_graphics 'shelXle (C.B. Huebschle, rev 1328)'
_computing_publication_material 'Generate Report (Bruker AXS)'
_computing_structure_refinement 'SHELXL-2019/1 (Sheldrick, 2019)'
_computing_structure_solution 'XT, VERSION 2018/2'
_diffrn_ambient_temperature 93.(2)
_diffrn_detector_area_resol_mean 8.3333
_diffrn_measured_fraction_theta_full 0.993
_diffrn_measured_fraction_theta_max 0.993
_diffrn_measurement_device_type 'Bruker D8 goniometer'
_diffrn_measurement_method 'omega scans'
_diffrn_radiation_monochromator graphite
_diffrn_radiation_type MoK\a
_diffrn_radiation_wavelength 0.71073
_diffrn_reflns_av_R_equivalents 0.0284
_diffrn_reflns_av_unetI/netI 0.0315
_diffrn_reflns_limit_h_max 22
_diffrn_reflns_limit_h_min -30
_diffrn_reflns_limit_k_max 15
_diffrn_reflns_limit_k_min -14
_diffrn_reflns_limit_l_max 26
_diffrn_reflns_limit_l_min -26
_diffrn_reflns_number 24058
_diffrn_reflns_theta_full 25.05
_diffrn_reflns_theta_max 25.05
_diffrn_reflns_theta_min 1.75
_diffrn_source 'sealed tube'
_diffrn_source_current 30.0
_diffrn_source_power 1.50
_diffrn_source_voltage 50
_exptl_absorpt_coefficient_mu 0.069
_exptl_absorpt_correction_T_max 0.98
_exptl_absorpt_correction_T_min 0.92
_exptl_absorpt_correction_type multi-scan
_exptl_absorpt_process_details
;
Krause, L., Herbst-Irmer, R., Sheldrick, G. M., Stalke, D. (2015).
"Comparison of silver and molybdenum microfocus X-ray sources for
single-crystal structure determination"
J. Appl. Cryst. 48, 3-10.
doi:10.1107/S1600576714022985
;
_exptl_crystal_colour colourless
_exptl_crystal_density_diffrn 1.100
_exptl_crystal_density_method 'not measured'
_exptl_crystal_description block
_exptl_crystal_F_000 2464
_exptl_crystal_size_max 0.430
_exptl_crystal_size_mid 0.370
_exptl_crystal_size_min 0.310
_refine_diff_density_max 0.138
_refine_diff_density_min -0.135
_refine_ls_extinction_method none
_refine_ls_goodness_of_fit_ref 0.933
_refine_ls_hydrogen_treatment constr
_refine_ls_matrix_type full
_refine_ls_number_parameters 397
_refine_ls_number_reflns 6160
_refine_ls_number_restraints 0
_refine_ls_restrained_S_all 0.933
_refine_ls_R_factor_all 0.0760
_refine_ls_R_factor_gt 0.0445
_refine_ls_shift/su_max 0.000
_refine_ls_shift/su_mean 0.000
_refine_ls_structure_factor_coef Fsqd
_refine_ls_weighting_details 'w=1/[\s^2^(Fo^2^)+(0.1000P)^2^] where P=(Fo^2^+2Fc^2^)/3'
_refine_ls_weighting_scheme calc
_refine_ls_wR_factor_gt 0.1289
_refine_ls_wR_factor_ref 0.1509
_reflns_Friedel_coverage 0.000
_reflns_number_gt 3914
_reflns_number_total 6160
_reflns_threshold_expression 'I > 2\s(I)'
_cod_data_source_file d2cc06170h2.cif
_cod_data_source_block 220804_16AK158close_7
_cod_depositor_comments
;
The following automatic conversions were performed:

data item '_exptl_absorpt_correction_type' value 'Multi-Scan' was
changed to 'multi-scan' in accordance with the
/home/data/users/saulius/crontab/automatic-downloads/rss-feeds/RSC/lib/dictionaries/cif_core.dic
dictionary named 'cif_core.dic' version 2.4.2 last updated on
2011-04-26.

Automatic conversion script
Id: cif_fix_values 7556 2019-12-06 15:28:31Z antanas 

 Adding full bibliography for 7131087--7131090.cif.
;
_cod_database_code 7131090

loop_
_space_group_symop_operation_xyz
'x, y, z'
'-x, y, -z+1/2'
'x+1/2, y+1/2, z'
'-x+1/2, y+1/2, -z+1/2'
'-x, -y, -z'
'x, -y, z-1/2'
'-x+1/2, -y+1/2, -z'
'x+1/2, -y+1/2, z-1/2'

loop_
_atom_site_type_symbol
_atom_site_label
_atom_site_fract_x
_atom_site_fract_y
_atom_site_fract_z
_atom_site_U_iso_or_equiv
_atom_site_adp_type
_atom_site_calc_flag
_atom_site_refinement_flags_adp
_atom_site_refinement_flags_occupancy
_atom_site_refinement_flags_posn
_atom_site_occupancy
_atom_site_disorder_assembly
_atom_site_disorder_group
O O1 0.29125(7) 0.61380(11) 0.54610(6) 0.0799(4) Uani d . . . 1 . .
O O2 0.42174(7) 0.81161(11) 0.54155(6) 0.0897(5) Uani d . . . 1 . .
N N1 0.36866(7) 0.73830(11) 0.44802(7) 0.0548(4) Uani d . . . 1 . .
N N2 0.33764(6) 0.75912(10) 0.38091(6) 0.0495(4) Uani d . . . 1 . .
N N3 0.27681(6) 0.62085(11) 0.38209(6) 0.0511(4) Uani d . . . 1 . .
N N4 0.30667(7) 0.61209(11) 0.45019(7) 0.0559(4) Uani d . . . 1 . .
C C1 0.42938(12) 0.2714(2) 0.53532(16) 0.1018(9) Uani d . . . 1 . .
H H1 0.436003 0.206439 0.554082 0.122000 Uiso calc U . R 1 . .
C C2 0.45228(10) 0.29726(17) 0.49130(13) 0.0839(7) Uani d . . . 1 . .
H H3 0.475136 0.250205 0.479468 0.101000 Uiso calc U . R 1 . .
C C3 0.44313(9) 0.39264(15) 0.46230(10) 0.0660(5) Uani d . . . 1 . .
C C4 0.40914(8) 0.46365(14) 0.48037(9) 0.0608(5) Uani d . . . 1 . .
C C5 0.40048(8) 0.56059(14) 0.45079(8) 0.0558(5) Uani d . . . 1 . .
C C6 0.36596(8) 0.63774(14) 0.47104(9) 0.0565(5) Uani d . . . 1 . .
H H33 0.380434 0.640127 0.519112 0.068000 Uiso calc U . R 1 . .
C C7 0.27764(8) 0.72876(13) 0.36527(8) 0.0499(5) Uani d . . . 1 . .
H H31 0.260273 0.769603 0.391324 0.060000 Uiso calc U . R 1 . .
C C8 0.24581(8) 0.74651(13) 0.29413(8) 0.0493(5) Uani d . . . 1 . .
C C9 0.30304(8) 0.62494(14) 0.25558(9) 0.0573(5) Uani d . . . 1 . .
H H17 0.325527 0.608293 0.298516 0.069000 Uiso calc U . R 1 . .
C C10 0.31321(10) 0.57907(16) 0.20577(10) 0.0702(6) Uani d . . . 1 . .
H H18 0.342870 0.531436 0.214587 0.084000 Uiso calc U . R 1 . .
C C11 0.28073(12) 0.60093(19) 0.14188(10) 0.0800(7) Uani d . . . 1 . .
H H2 0.288006 0.567791 0.107654 0.096000 Uiso calc U . R 1 . .
C C12 0.46712(9) 0.41999(18) 0.41646(11) 0.0733(6) Uani d . . . 1 . .
H H4 0.489998 0.373036 0.404559 0.088000 Uiso calc U . R 1 . .
C C13 0.45835(9) 0.51237(17) 0.38863(10) 0.0693(6) Uani d . . . 1 . .
H H36 0.474745 0.529357 0.357413 0.083000 Uiso calc U . R 1 . .
C C14 0.42487(8) 0.58257(15) 0.40631(9) 0.0609(5) Uani d . . . 1 . .
H H5 0.419091 0.647000 0.386783 0.073000 Uiso calc U . R 1 . .
C C15 0.27352(9) 0.60938(14) 0.48691(9) 0.0582(5) Uani d . . . 1 . .
C C16 0.21460(9) 0.58854(14) 0.44305(8) 0.0568(5) Uani d . . . 1 . .
H H32 0.186897 0.638974 0.447431 0.068000 Uiso calc U . R 1 . .
C C17 0.19741(10) 0.48022(16) 0.45091(10) 0.0751(6) Uani d . . . 1 . .
H H6 0.204643 0.459291 0.496391 0.090000 Uiso calc U . R 1 . .
C C18 0.13651(11) 0.46536(19) 0.40538(11) 0.0887(7) Uani d . . . 1 . .
H H8 0.112074 0.521150 0.409294 0.106000 Uiso calc U . R 1 . .
H H7 0.120874 0.401219 0.414239 0.106000 Uiso calc U . R 1 . .
C C19 0.14208(11) 0.4643(2) 0.33806(12) 0.0947(8) Uani d . . . 1 . .
H H9 0.129265 0.399579 0.315934 0.114000 Uiso calc U . R 1 . .
H H10 0.120141 0.519478 0.310831 0.114000 Uiso calc U . R 1 . .
C C20 0.20580(10) 0.47935(17) 0.35372(11) 0.0795(7) Uani d . . . 1 . .
H H13 0.219996 0.457611 0.318956 0.095000 Uiso calc U . R 1 . .
C C21 0.23006(12) 0.42076(17) 0.41658(13) 0.0890(7) Uani d . . . 1 . .
H H12 0.219705 0.348830 0.411728 0.107000 Uiso calc U . R 1 . .
H H11 0.271412 0.428407 0.436936 0.107000 Uiso calc U . R 1 . .
C C22 0.21850(8) 0.58748(14) 0.37464(8) 0.0571(5) Uani d . . . 1 . .
H H14 0.189798 0.633439 0.345148 0.069000 Uiso calc U . R 1 . .
C C23 0.20225(9) 0.81349(15) 0.27792(10) 0.0657(5) Uani d . . . 1 . .
H H20 0.193015 0.846015 0.311071 0.079000 Uiso calc U . R 1 . .
C C24 0.17066(10) 0.83552(17) 0.21322(11) 0.0792(7) Uani d . . . 1 . .
H H19 0.140584 0.882462 0.203225 0.095000 Uiso calc U . R 1 . .
C C25 0.18303(10) 0.79026(17) 0.16571(11) 0.0762(6) Uani d . . . 1 . .
H H15 0.161782 0.806166 0.122239 0.091000 Uiso calc U . R 1 . .
C C26 0.22693(9) 0.71968(15) 0.17925(9) 0.0599(5) Uani d . . . 1 . .
C C27 0.23906(12) 0.66927(18) 0.12923(10) 0.0767(7) Uani d . . . 1 . .
H H16 0.217271 0.684086 0.085755 0.092000 Uiso calc U . R 1 . .
C C28 0.34322(8) 0.87061(13) 0.37560(8) 0.0538(5) Uani d . . . 1 . .
H H30 0.305359 0.903548 0.359528 0.065000 Uiso calc U . R 1 . .
C C29 0.37842(10) 0.90119(14) 0.33551(10) 0.0704(6) Uani d . . . 1 . .
H H29 0.370013 0.863451 0.294253 0.084000 Uiso calc U . R 1 . .
C C30 0.37462(11) 1.01551(15) 0.32833(10) 0.0830(7) Uani d . . . 1 . .
H H21 0.335131 1.038669 0.316560 0.100000 Uiso calc U . R 1 . .
H H28 0.389864 1.038514 0.295191 0.100000 Uiso calc U . R 1 . .
C C31 0.41082(12) 1.05389(17) 0.39526(12) 0.0947(8) Uani d . . . 1 . .
H H23 0.443517 1.092967 0.393483 0.114000 Uiso calc U . R 1 . .
H H22 0.388406 1.096055 0.414225 0.114000 Uiso calc U . R 1 . .
C C32 0.42971(11) 0.95666(18) 0.43328(11) 0.0875(7) Uani d . . . 1 . .
H H25 0.463377 0.963664 0.473455 0.105000 Uiso calc U . R 1 . .
C C33 0.37822(9) 0.90893(15) 0.44283(9) 0.0625(5) Uani d . . . 1 . .
H H24 0.356761 0.958789 0.458978 0.075000 Uiso calc U . R 1 . .
C C34 0.39254(9) 0.81720(15) 0.48438(9) 0.0624(5) Uani d . . . 1 . .
C C35 0.43815(11) 0.88807(19) 0.38305(14) 0.0942(8) Uani d . . . 1 . .
H H27 0.446546 0.818056 0.398251 0.113000 Uiso calc U . R 1 . .
H H26 0.467161 0.913053 0.366197 0.113000 Uiso calc U . R 1 . .
C C36 0.38621(9) 0.43438(17) 0.52736(10) 0.0760(6) Uani d . . . 1 . .
H H35 0.363945 0.480357 0.540986 0.091000 Uiso calc U . R 1 . .
C C37 0.39599(11) 0.3393(2) 0.55360(14) 0.0983(8) Uani d . . . 1 . .
H H34 0.379707 0.319962 0.584518 0.118000 Uiso calc U . R 1 . .
C C38 0.25956(8) 0.69694(13) 0.24445(8) 0.0492(4) Uani d . . . 1 . .

loop_
_atom_site_aniso_label
_atom_site_aniso_U_11
_atom_site_aniso_U_22
_atom_site_aniso_U_33
_atom_site_aniso_U_12
_atom_site_aniso_U_13
_atom_site_aniso_U_23
O1 0.0979(12) 0.0968(11) 0.0504(8) 0.0029(9) 0.0325(8) 0.0007(7)
O2 0.1121(14) 0.0892(11) 0.0508(9) -0.0102(9) 0.0069(9) -0.0116(7)
N1 0.0596(11) 0.0543(10) 0.0446(8) 0.0002(8) 0.0104(7) -0.0016(7)
N2 0.0517(10) 0.0493(9) 0.0431(8) 0.0006(7) 0.0107(7) 0.0003(6)
N3 0.0542(10) 0.0562(10) 0.0428(8) -0.0011(7) 0.0168(7) 0.0024(6)
N4 0.0572(11) 0.0681(10) 0.0434(8) 0.0013(8) 0.0188(8) 0.0056(7)
C1 0.0768(19) 0.0704(17) 0.148(3) 0.0040(15) 0.0264(18) 0.0382(17)
C2 0.0644(16) 0.0558(14) 0.116(2) 0.0024(12) 0.0119(14) 0.0065(13)
C3 0.0495(13) 0.0549(13) 0.0792(14) -0.0026(10) 0.0042(11) -0.0013(10)
C4 0.0500(13) 0.0571(12) 0.0635(12) -0.0017(10) 0.0048(10) 0.0074(9)
C5 0.0495(12) 0.0594(12) 0.0509(10) 0.0009(9) 0.0079(9) 0.0025(9)
C6 0.0588(14) 0.0598(12) 0.0468(10) 0.0011(10) 0.0133(9) 0.0047(8)
C7 0.0509(12) 0.0504(11) 0.0491(10) 0.0031(9) 0.0180(9) -0.0015(8)
C8 0.0482(12) 0.0451(10) 0.0523(10) -0.0030(9) 0.0144(9) 0.0010(8)
C9 0.0627(14) 0.0555(12) 0.0543(11) -0.0035(10) 0.0211(10) -0.0034(9)
C10 0.0801(16) 0.0687(14) 0.0683(13) -0.0068(11) 0.0339(12) -0.0117(10)
C11 0.103(2) 0.0821(17) 0.0615(14) -0.0192(15) 0.0375(14) -0.0173(12)
C12 0.0563(14) 0.0724(15) 0.0809(15) 0.0066(11) 0.0109(12) -0.0150(12)
C13 0.0614(14) 0.0751(15) 0.0695(13) 0.0066(12) 0.0203(11) -0.0011(11)
C14 0.0569(13) 0.0611(12) 0.0593(11) 0.0050(10) 0.0133(10) 0.0040(9)
C15 0.0738(15) 0.0540(12) 0.0516(11) 0.0059(10) 0.0280(11) 0.0005(8)
C16 0.0640(14) 0.0585(12) 0.0564(11) 0.0033(10) 0.0319(10) 0.0003(9)
C17 0.0867(19) 0.0716(14) 0.0771(14) -0.0071(12) 0.0412(14) 0.0079(11)
C18 0.097(2) 0.0894(18) 0.0963(17) -0.0248(14) 0.0545(16) -0.0046(13)
C19 0.092(2) 0.111(2) 0.0918(16) -0.0473(15) 0.0457(15) -0.0273(14)
C20 0.0941(19) 0.0806(16) 0.0816(15) -0.0246(13) 0.0530(14) -0.0287(12)
C21 0.102(2) 0.0577(14) 0.121(2) -0.0081(13) 0.0558(17) -0.0124(13)
C22 0.0531(13) 0.0675(13) 0.0546(11) -0.0066(10) 0.0237(9) -0.0010(9)
C23 0.0626(14) 0.0641(13) 0.0649(12) 0.0097(11) 0.0153(11) 0.0014(10)
C24 0.0683(16) 0.0738(15) 0.0780(15) 0.0156(12) 0.0032(12) 0.0094(12)
C25 0.0783(17) 0.0740(15) 0.0574(13) -0.0054(13) -0.0004(11) 0.0106(11)
C26 0.0657(14) 0.0594(12) 0.0473(11) -0.0194(11) 0.0103(10) 0.0008(9)
C27 0.0968(19) 0.0793(16) 0.0472(11) -0.0231(14) 0.0165(12) -0.0057(10)
C28 0.0582(13) 0.0433(11) 0.0575(11) 0.0035(9) 0.0171(9) -0.0056(8)
C29 0.1034(19) 0.0520(12) 0.0634(12) -0.0048(11) 0.0385(13) -0.0025(9)
C30 0.110(2) 0.0555(13) 0.0812(15) -0.0104(12) 0.0297(14) 0.0039(11)
C31 0.115(2) 0.0694(15) 0.0978(17) -0.0310(14) 0.0340(16) -0.0117(13)
C32 0.0811(18) 0.0821(17) 0.0809(15) -0.0252(14) 0.0048(13) -0.0007(13)
C33 0.0734(15) 0.0573(12) 0.0566(11) -0.0042(10) 0.0223(10) -0.0126(9)
C34 0.0695(14) 0.0700(13) 0.0469(11) -0.0020(11) 0.0191(10) -0.0121(10)
C35 0.081(2) 0.0814(17) 0.141(2) 0.0062(14) 0.0644(18) 0.0227(16)
C36 0.0679(15) 0.0750(15) 0.0825(15) 0.0101(12) 0.0228(12) 0.0233(12)
C37 0.0810(19) 0.095(2) 0.120(2) 0.0083(16) 0.0361(16) 0.0453(16)
C38 0.0520(12) 0.0469(10) 0.0461(9) -0.0093(9) 0.0137(8) -0.0014(8)

loop_
_atom_type_symbol
_atom_type_description
_atom_type_scat_dispersion_real
_atom_type_scat_dispersion_imag
_atom_type_scat_source
C C 0.0033 0.0016 'International Tables Vol C Tables 4.2.6.8 and 6.1.1.4'
H H 0.0000 0.0000 'International Tables Vol C Tables 4.2.6.8 and 6.1.1.4'
N N 0.0061 0.0033 'International Tables Vol C Tables 4.2.6.8 and 6.1.1.4'
O O 0.0106 0.0060 'International Tables Vol C Tables 4.2.6.8 and 6.1.1.4'

loop_
_geom_angle_atom_site_label_1
_geom_angle_atom_site_label_2
_geom_angle_atom_site_label_3
_geom_angle_site_symmetry_1
_geom_angle_site_symmetry_3
_geom_angle
_geom_angle_publ_flag
C34 N1 C6 . . 125.79(15) ?
C34 N1 N2 . . 116.07(15) ?
C6 N1 N2 . . 117.77(13) ?
N1 N2 C7 . . 109.34(13) ?
N1 N2 C28 . . 103.78(12) ?
C7 N2 C28 . . 111.51(13) ?
N4 N3 C7 . . 107.06(12) ?
N4 N3 C22 . . 103.28(12) ?
C7 N3 C22 . . 111.08(14) ?
C15 N4 N3 . . 115.03(16) ?
C15 N4 C6 . . 127.02(15) ?
N3 N4 C6 . . 115.04(13) ?
C2 C1 C37 . . 120.3(2) ?
C2 C1 H1 . . 119.900000 ?
C37 C1 H1 . . 119.900000 ?
C1 C2 C3 . . 121.4(2) ?
C1 C2 H3 . . 119.300000 ?
C3 C2 H3 . . 119.300000 ?
C12 C3 C2 . . 121.5(2) ?
C12 C3 C4 . . 119.11(19) ?
C2 C3 C4 . . 119.4(2) ?
C36 C4 C3 . . 117.78(18) ?
C36 C4 C5 . . 123.42(19) ?
C3 C4 C5 . . 118.79(18) ?
C14 C5 C4 . . 119.30(18) ?
C14 C5 C6 . . 121.37(17) ?
C4 C5 C6 . . 119.29(17) ?
N1 C6 N4 . . 106.10(14) ?
N1 C6 C5 . . 114.98(15) ?
N4 C6 C5 . . 112.63(15) ?
N1 C6 H33 . . 107.600000 ?
N4 C6 H33 . . 107.600000 ?
C5 C6 H33 . . 107.600000 ?
N3 C7 N2 . . 107.83(14) ?
N3 C7 C8 . . 111.23(14) ?
N2 C7 C8 . . 109.16(14) ?
N3 C7 H31 . . 109.500000 ?
N2 C7 H31 . . 109.500000 ?
C8 C7 H31 . . 109.500000 ?
C23 C8 C38 . . 119.36(17) ?
C23 C8 C7 . . 117.57(16) ?
C38 C8 C7 . . 123.07(16) ?
C10 C9 C38 . . 121.15(18) ?
C10 C9 H17 . . 119.400000 ?
C38 C9 H17 . . 119.400000 ?
C9 C10 C11 . . 121.1(2) ?
C9 C10 H18 . . 119.400000 ?
C11 C10 H18 . . 119.400000 ?
C27 C11 C10 . . 119.6(2) ?
C27 C11 H2 . . 120.200000 ?
C10 C11 H2 . . 120.200000 ?
C13 C12 C3 . . 121.4(2) ?
C13 C12 H4 . . 119.300000 ?
C3 C12 H4 . . 119.300000 ?
C12 C13 C14 . . 119.7(2) ?
C12 C13 H36 . . 120.200000 ?
C14 C13 H36 . . 120.200000 ?
C5 C14 C13 . . 121.74(19) ?
C5 C14 H5 . . 119.100000 ?
C13 C14 H5 . . 119.100000 ?
O1 C15 N4 . . 124.4(2) ?
O1 C15 C16 . . 127.81(18) ?
N4 C15 C16 . . 107.39(15) ?
C15 C16 C17 . . 111.00(16) ?
C15 C16 C22 . . 104.42(15) ?
C17 C16 C22 . . 102.65(15) ?
C15 C16 H32 . . 112.700000 ?
C17 C16 H32 . . 112.700000 ?
C22 C16 H32 . . 112.700000 ?
C21 C17 C18 . . 101.47(19) ?
C21 C17 C16 . . 102.01(16) ?
C18 C17 C16 . . 107.83(18) ?
C21 C17 H6 . . 114.700000 ?
C18 C17 H6 . . 114.700000 ?
C16 C17 H6 . . 114.700000 ?
C17 C18 C19 . . 103.20(18) ?
C17 C18 H8 . . 111.100000 ?
C19 C18 H8 . . 111.100000 ?
C17 C18 H7 . . 111.100000 ?
C19 C18 H7 . . 111.100000 ?
H8 C18 H7 . . 109.100000 ?
C20 C19 C18 . . 102.76(19) ?
C20 C19 H9 . . 111.200000 ?
C18 C19 H9 . . 111.200000 ?
C20 C19 H10 . . 111.200000 ?
C18 C19 H10 . . 111.200000 ?
H9 C19 H10 . . 109.100000 ?
C22 C20 C21 . . 103.42(17) ?
C22 C20 C19 . . 106.68(19) ?
C21 C20 C19 . . 101.31(19) ?
C22 C20 H13 . . 114.700000 ?
C21 C20 H13 . . 114.700000 ?
C19 C20 H13 . . 114.700000 ?
C17 C21 C20 . . 94.25(18) ?
C17 C21 H12 . . 112.900000 ?
C20 C21 H12 . . 112.900000 ?
C17 C21 H11 . . 112.900000 ?
C20 C21 H11 . . 112.900000 ?
H12 C21 H11 . . 110.300000 ?
N3 C22 C20 . . 114.43(16) ?
N3 C22 C16 . . 106.56(14) ?
C20 C22 C16 . . 103.23(15) ?
N3 C22 H14 . . 110.800000 ?
C20 C22 H14 . . 110.800000 ?
C16 C22 H14 . . 110.800000 ?
C8 C23 C24 . . 121.6(2) ?
C8 C23 H20 . . 119.200000 ?
C24 C23 H20 . . 119.200000 ?
C25 C24 C23 . . 120.1(2) ?
C25 C24 H19 . . 120.000000 ?
C23 C24 H19 . . 120.000000 ?
C24 C25 C26 . . 121.04(19) ?
C24 C25 H15 . . 119.500000 ?
C26 C25 H15 . . 119.500000 ?
C25 C26 C27 . . 121.3(2) ?
C25 C26 C38 . . 119.63(18) ?
C27 C26 C38 . . 119.1(2) ?
C11 C27 C26 . . 121.6(2) ?
C11 C27 H16 . . 119.200000 ?
C26 C27 H16 . . 119.200000 ?
N2 C28 C29 . . 113.73(14) ?
N2 C28 C33 . . 106.98(14) ?
C29 C28 C33 . . 102.84(16) ?
N2 C28 H30 . . 111.000000 ?
C29 C28 H30 . . 111.000000 ?
C33 C28 H30 . . 111.000000 ?
C28 C29 C35 . . 101.96(17) ?
C28 C29 C30 . . 107.45(17) ?
C35 C29 C30 . . 101.39(18) ?
C28 C29 H29 . . 114.800000 ?
C35 C29 H29 . . 114.800000 ?
C30 C29 H29 . . 114.800000 ?
C29 C30 C31 . . 103.67(18) ?
C29 C30 H21 . . 111.000000 ?
C31 C30 H21 . . 111.000000 ?
C29 C30 H28 . . 111.000000 ?
C31 C30 H28 . . 111.000000 ?
H21 C30 H28 . . 109.000000 ?
C32 C31 C30 . . 102.55(18) ?
C32 C31 H23 . . 111.300000 ?
C30 C31 H23 . . 111.300000 ?
C32 C31 H22 . . 111.300000 ?
C30 C31 H22 . . 111.300000 ?
H23 C31 H22 . . 109.200000 ?
C35 C32 C31 . . 101.75(19) ?
C35 C32 C33 . . 101.29(17) ?
C31 C32 C33 . . 108.1(2) ?
C35 C32 H25 . . 114.700000 ?
C31 C32 H25 . . 114.700000 ?
C33 C32 H25 . . 114.700000 ?
C34 C33 C32 . . 112.92(19) ?
C34 C33 C28 . . 105.10(15) ?
C32 C33 C28 . . 103.63(16) ?
C34 C33 H24 . . 111.600000 ?
C32 C33 H24 . . 111.600000 ?
C28 C33 H24 . . 111.600000 ?
O2 C34 N1 . . 124.00(19) ?
O2 C34 C33 . . 127.94(18) ?
N1 C34 C33 . . 108.05(16) ?
C32 C35 C29 . . 94.59(18) ?
C32 C35 H27 . . 112.800000 ?
C29 C35 H27 . . 112.800000 ?
C32 C35 H26 . . 112.800000 ?
C29 C35 H26 . . 112.800000 ?
H27 C35 H26 . . 110.300000 ?
C37 C36 C4 . . 120.3(2) ?
C37 C36 H35 . . 119.800000 ?
C4 C36 H35 . . 119.800000 ?
C36 C37 C1 . . 120.8(2) ?
C36 C37 H34 . . 119.600000 ?
C1 C37 H34 . . 119.600000 ?
C9 C38 C26 . . 117.50(17) ?
C9 C38 C8 . . 124.23(16) ?
C26 C38 C8 . . 118.26(18) ?

loop_
_geom_bond_atom_site_label_1
_geom_bond_atom_site_label_2
_geom_bond_site_symmetry_2
_geom_bond_distance
_geom_bond_publ_flag
O1 C15 . 1.232(2) ?
O2 C34 . 1.228(2) ?
N1 C34 . 1.335(2) ?
N1 C6 . 1.444(2) ?
N1 N2 . 1.4474(18) ?
N2 C7 . 1.491(2) ?
N2 C28 . 1.501(2) ?
N3 N4 . 1.4392(19) ?
N3 C7 . 1.488(2) ?
N3 C22 . 1.494(2) ?
N4 C15 . 1.358(2) ?
N4 C6 . 1.448(2) ?
C1 C2 . 1.342(4) ?
C1 C37 . 1.391(4) ?
C1 H1 . 0.950000 ?
C2 C3 . 1.407(3) ?
C2 H3 . 0.950000 ?
C3 C12 . 1.402(3) ?
C3 C4 . 1.427(3) ?
C4 C36 . 1.413(3) ?
C4 C5 . 1.431(3) ?
C5 C14 . 1.365(3) ?
C5 C6 . 1.515(3) ?
C6 H33 . 1.000000 ?
C7 C8 . 1.520(2) ?
C7 H31 . 1.000000 ?
C8 C23 . 1.366(3) ?
C8 C38 . 1.428(2) ?
C9 C10 . 1.363(3) ?
C9 C38 . 1.416(3) ?
C9 H17 . 0.950000 ?
C10 C11 . 1.399(3) ?
C10 H18 . 0.950000 ?
C11 C27 . 1.347(3) ?
C11 H2 . 0.950000 ?
C12 C13 . 1.361(3) ?
C12 H4 . 0.950000 ?
C13 C14 . 1.406(3) ?
C13 H36 . 0.950000 ?
C14 H5 . 0.950000 ?
C15 C16 . 1.496(3) ?
C16 C17 . 1.535(3) ?
C16 C22 . 1.554(2) ?
C16 H32 . 1.000000 ?
C17 C21 . 1.526(3) ?
C17 C18 . 1.533(3) ?
C17 H6 . 1.000000 ?
C18 C19 . 1.548(3) ?
C18 H8 . 0.990000 ?
C18 H7 . 0.990000 ?
C19 C20 . 1.540(3) ?
C19 H9 . 0.990000 ?
C19 H10 . 0.990000 ?
C20 C22 . 1.514(3) ?
C20 C21 . 1.528(3) ?
C20 H13 . 1.000000 ?
C21 H12 . 0.990000 ?
C21 H11 . 0.990000 ?
C22 H14 . 1.000000 ?
C23 C24 . 1.409(3) ?
C23 H20 . 0.950000 ?
C24 C25 . 1.342(3) ?
C24 H19 . 0.950000 ?
C25 C26 . 1.406(3) ?
C25 H15 . 0.950000 ?
C26 C27 . 1.419(3) ?
C26 C38 . 1.426(2) ?
C27 H16 . 0.950000 ?
C28 C29 . 1.517(3) ?
C28 C33 . 1.533(2) ?
C28 H30 . 1.000000 ?
C29 C35 . 1.522(3) ?
C29 C30 . 1.532(3) ?
C29 H29 . 1.000000 ?
C30 C31 . 1.536(3) ?
C30 H21 . 0.990000 ?
C30 H28 . 0.990000 ?
C31 C32 . 1.529(3) ?
C31 H23 . 0.990000 ?
C31 H22 . 0.990000 ?
C32 C35 . 1.512(3) ?
C32 C33 . 1.530(3) ?
C32 H25 . 1.000000 ?
C33 C34 . 1.498(3) ?
C33 H24 . 1.000000 ?
C35 H27 . 0.990000 ?
C35 H26 . 0.990000 ?
C36 C37 . 1.381(3) ?
C36 H35 . 0.950000 ?
C37 H34 . 0.950000 ?

loop_
_geom_torsion_atom_site_label_1
_geom_torsion_atom_site_label_2
_geom_torsion_atom_site_label_3
_geom_torsion_atom_site_label_4
_geom_torsion_site_symmetry_1
_geom_torsion_site_symmetry_2
_geom_torsion_site_symmetry_3
_geom_torsion_site_symmetry_4
_geom_torsion
_geom_torsion_publ_flag
C34 N1 N2 C7 . . . . -119.65(17) ?
C6 N1 N2 C7 . . . . 53.75(19) ?
C34 N1 N2 C28 . . . . -0.6(2) ?
C6 N1 N2 C28 . . . . 172.84(15) ?
C7 N3 N4 C15 . . . . 97.79(17) ?
C22 N3 N4 C15 . . . . -19.53(18) ?
C7 N3 N4 C6 . . . . -64.29(18) ?
C22 N3 N4 C6 . . . . 178.39(14) ?
C37 C1 C2 C3 . . . . -0.3(4) ?
C1 C2 C3 C12 . . . . 179.8(2) ?
C1 C2 C3 C4 . . . . 0.5(3) ?
C12 C3 C4 C36 . . . . -179.11(18) ?
C2 C3 C4 C36 . . . . 0.3(3) ?
C12 C3 C4 C5 . . . . 0.3(3) ?
C2 C3 C4 C5 . . . . 179.62(18) ?
C36 C4 C5 C14 . . . . 179.26(19) ?
C3 C4 C5 C14 . . . . -0.1(3) ?
C36 C4 C5 C6 . . . . 1.2(3) ?
C3 C4 C5 C6 . . . . -178.14(17) ?
C34 N1 C6 N4 . . . . 122.39(19) ?
N2 N1 C6 N4 . . . . -50.30(19) ?
C34 N1 C6 C5 . . . . -112.4(2) ?
N2 N1 C6 C5 . . . . 74.9(2) ?
C15 N4 C6 N1 . . . . -103.93(19) ?
N3 N4 C6 N1 . . . . 55.63(18) ?
C15 N4 C6 C5 . . . . 129.44(18) ?
N3 N4 C6 C5 . . . . -70.99(18) ?
C14 C5 C6 N1 . . . . -9.5(3) ?
C4 C5 C6 N1 . . . . 168.54(16) ?
C14 C5 C6 N4 . . . . 112.22(19) ?
C4 C5 C6 N4 . . . . -69.7(2) ?
N4 N3 C7 N2 . . . . 61.63(16) ?
C22 N3 C7 N2 . . . . 173.70(12) ?
N4 N3 C7 C8 . . . . -178.70(14) ?
C22 N3 C7 C8 . . . . -66.63(17) ?
N1 N2 C7 N3 . . . . -56.59(16) ?
C28 N2 C7 N3 . . . . -170.77(12) ?
N1 N2 C7 C8 . . . . -177.56(13) ?
C28 N2 C7 C8 . . . . 68.26(17) ?
N3 C7 C8 C23 . . . . 122.98(18) ?
N2 C7 C8 C23 . . . . -118.14(18) ?
N3 C7 C8 C38 . . . . -57.2(2) ?
N2 C7 C8 C38 . . . . 61.7(2) ?
C38 C9 C10 C11 . . . . -0.5(3) ?
C9 C10 C11 C27 . . . . 0.8(3) ?
C2 C3 C12 C13 . . . . -179.8(2) ?
C4 C3 C12 C13 . . . . -0.5(3) ?
C3 C12 C13 C14 . . . . 0.5(3) ?
C4 C5 C14 C13 . . . . 0.1(3) ?
C6 C5 C14 C13 . . . . 178.11(18) ?
C12 C13 C14 C5 . . . . -0.3(3) ?
N3 N4 C15 O1 . . . . -171.20(16) ?
C6 N4 C15 O1 . . . . -11.6(3) ?
N3 N4 C15 C16 . . . . 15.2(2) ?
C6 N4 C15 C16 . . . . 174.74(16) ?
O1 C15 C16 C17 . . . . -67.4(2) ?
N4 C15 C16 C17 . . . . 105.93(17) ?
O1 C15 C16 C22 . . . . -177.36(19) ?
N4 C15 C16 C22 . . . . -4.01(19) ?
C15 C16 C17 C21 . . . . -74.5(2) ?
C22 C16 C17 C21 . . . . 36.6(2) ?
C15 C16 C17 C18 . . . . 179.10(16) ?
C22 C16 C17 C18 . . . . -69.83(19) ?
C21 C17 C18 C19 . . . . -35.4(2) ?
C16 C17 C18 C19 . . . . 71.4(2) ?
C17 C18 C19 C20 . . . . -0.3(2) ?
C18 C19 C20 C22 . . . . -72.1(2) ?
C18 C19 C20 C21 . . . . 35.7(2) ?
C18 C17 C21 C20 . . . . 56.30(19) ?
C16 C17 C21 C20 . . . . -55.0(2) ?
C22 C20 C21 C17 . . . . 54.0(2) ?
C19 C20 C21 C17 . . . . -56.4(2) ?
N4 N3 C22 C20 . . . . -98.25(17) ?
C7 N3 C22 C20 . . . . 147.29(16) ?
N4 N3 C22 C16 . . . . 15.15(17) ?
C7 N3 C22 C16 . . . . -99.30(16) ?
C21 C20 C22 N3 . . . . 82.70(19) ?
C19 C20 C22 N3 . . . . -170.92(15) ?
C21 C20 C22 C16 . . . . -32.7(2) ?
C19 C20 C22 C16 . . . . 73.7(2) ?
C15 C16 C22 N3 . . . . -7.34(18) ?
C17 C16 C22 N3 . . . . -123.25(16) ?
C15 C16 C22 C20 . . . . 113.53(17) ?
C17 C16 C22 C20 . . . . -2.4(2) ?
C38 C8 C23 C24 . . . . -0.4(3) ?
C7 C8 C23 C24 . . . . 179.38(18) ?
C8 C23 C24 C25 . . . . 0.1(3) ?
C23 C24 C25 C26 . . . . 0.7(3) ?
C24 C25 C26 C27 . . . . 178.0(2) ?
C24 C25 C26 C38 . . . . -1.1(3) ?
C10 C11 C27 C26 . . . . -0.3(3) ?
C25 C26 C27 C11 . . . . -179.4(2) ?
C38 C26 C27 C11 . . . . -0.3(3) ?
N1 N2 C28 C29 . . . . 112.44(17) ?
C7 N2 C28 C29 . . . . -129.97(17) ?
N1 N2 C28 C33 . . . . -0.39(18) ?
C7 N2 C28 C33 . . . . 117.20(15) ?
N2 C28 C29 C35 . . . . -80.13(19) ?
C33 C28 C29 C35 . . . . 35.17(19) ?
N2 C28 C29 C30 . . . . 173.71(16) ?
C33 C28 C29 C30 . . . . -71.0(2) ?
C28 C29 C30 C31 . . . . 72.8(2) ?
C35 C29 C30 C31 . . . . -33.7(2) ?
C29 C30 C31 C32 . . . . -1.5(3) ?
C30 C31 C32 C35 . . . . 36.5(3) ?
C30 C31 C32 C33 . . . . -69.6(2) ?
C35 C32 C33 C34 . . . . 78.3(2) ?
C31 C32 C33 C34 . . . . -175.18(17) ?
C35 C32 C33 C28 . . . . -34.8(2) ?
C31 C32 C33 C28 . . . . 71.6(2) ?
N2 C28 C33 C34 . . . . 1.1(2) ?
C29 C28 C33 C34 . . . . -119.00(17) ?
N2 C28 C33 C32 . . . . 119.79(17) ?
C29 C28 C33 C32 . . . . -0.3(2) ?
C6 N1 C34 O2 . . . . 9.7(3) ?
N2 N1 C34 O2 . . . . -177.49(19) ?
C6 N1 C34 C33 . . . . -171.51(17) ?
N2 N1 C34 C33 . . . . 1.3(2) ?
C32 C33 C34 O2 . . . . 65.0(3) ?
C28 C33 C34 O2 . . . . 177.3(2) ?
C32 C33 C34 N1 . . . . -113.7(2) ?
C28 C33 C34 N1 . . . . -1.4(2) ?
C31 C32 C35 C29 . . . . -56.4(2) ?
C33 C32 C35 C29 . . . . 55.03(19) ?
C28 C29 C35 C32 . . . . -55.82(18) ?
C30 C29 C35 C32 . . . . 55.00(19) ?
C3 C4 C36 C37 . . . . -1.1(3) ?
C5 C4 C36 C37 . . . . 179.6(2) ?
C4 C36 C37 C1 . . . . 1.3(4) ?
C2 C1 C37 C36 . . . . -0.6(4) ?
C10 C9 C38 C26 . . . . -0.1(3) ?
C10 C9 C38 C8 . . . . 178.75(18) ?
C25 C26 C38 C9 . . . . 179.62(18) ?
C27 C26 C38 C9 . . . . 0.5(3) ?
C25 C26 C38 C8 . . . . 0.7(3) ?
C27 C26 C38 C8 . . . . -178.43(17) ?
C23 C8 C38 C9 . . . . -178.78(18) ?
C7 C8 C38 C9 . . . . 1.4(3) ?
C23 C8 C38 C26 . . . . 0.0(3) ?
C7 C8 C38 C26 . . . . -179.77(16) ?
